data_7214912
loop_
_publ_author_name
'Zhang, Jun'
'Xue, Yun-Shan'
'Li, Yi-Zhi'
'Du, Hong-Bin'
'You, Xiao-Zeng'

_publ_section_title
;
 Four cluster-based coordination polymers built on a semirigid tripod
 tricarboxylate ligand
;
_journal_issue 23
_journal_name_full CrystEngComm
_journal_page_first 8215
_journal_paper_doi 10.1039/c2ce26327k
_journal_volume 14
_journal_year 2012
_chemical_formula_moiety
;
C144 H136 Cd7 Cl2 N4 O44, 2(O0.50), 2(O0.50), 2(O0.50),
2(O0.50), 2(O0.50), 2(O0.50), 4(O)
;
_chemical_formula_sum 'C144 H164 Cd7 Cl2 N4 O54'
_chemical_formula_weight 3644.35
_chemical_name_systematic
;
?
;
_space_group_IT_number 2
_symmetry_cell_setting triclinic
_symmetry_space_group_name_Hall '-P 1'
_symmetry_space_group_name_H-M 'P -1'
_atom_sites_solution_hydrogens geom
_atom_sites_solution_primary direct
_atom_sites_solution_secondary difmap
_audit_creation_method SHELXL-97
_cell_angle_alpha 67.2500(10)
_cell_angle_beta 77.738(2)
_cell_angle_gamma 67.8150(10)
_cell_formula_units_Z 1
_cell_length_a 14.8661(10)
_cell_length_b 17.8974(12)
_cell_length_c 20.5741(14)
_cell_measurement_reflns_used 3807
_cell_measurement_temperature 123(2)
_cell_measurement_theta_max 20.609
_cell_measurement_theta_min 2.207
_cell_volume 4660.3(5)
_computing_cell_refinement SMART
_computing_data_collection 'SMART (Bruker, 2000)'
_computing_data_reduction 'SAINT (Bruker, 2000)'
_computing_molecular_graphics SHELXTL
_computing_publication_material SHELXTL
_computing_structure_refinement SHELXTL
_computing_structure_solution 'SHELXTL (Bruker, 2000)'
_diffrn_ambient_temperature 123(2)
_diffrn_measured_fraction_theta_full 0.978
_diffrn_measured_fraction_theta_max 0.978
_diffrn_measurement_device_type 'Bruker Smart Apex CCD'
_diffrn_measurement_method 'phi and omega scans'
_diffrn_radiation_monochromator graphite
_diffrn_radiation_source 'sealed tube'
_diffrn_radiation_type MoK\a
_diffrn_radiation_wavelength 0.71073
_diffrn_reflns_av_R_equivalents 0.0138
_diffrn_reflns_av_sigmaI/netI 0.0286
_diffrn_reflns_limit_h_max 17
_diffrn_reflns_limit_h_min -18
_diffrn_reflns_limit_k_max 17
_diffrn_reflns_limit_k_min -22
_diffrn_reflns_limit_l_max 25
_diffrn_reflns_limit_l_min -24
_diffrn_reflns_number 25607
_diffrn_reflns_theta_full 26.02
_diffrn_reflns_theta_max 26.02
_diffrn_reflns_theta_min 1.76
_exptl_absorpt_coefficient_mu 0.884
_exptl_absorpt_correction_T_max 0.8361
_exptl_absorpt_correction_T_min 0.7836
_exptl_absorpt_correction_type multi-scan
_exptl_absorpt_process_details 'SADABS; Bruker, 2000'
_exptl_crystal_colour colorless
_exptl_crystal_density_diffrn 1.309
_exptl_crystal_density_method 'not measured'
_exptl_crystal_description block
_exptl_crystal_F_000 1830.0
_exptl_crystal_size_max 0.29
_exptl_crystal_size_mid 0.23
_exptl_crystal_size_min 0.21
_refine_diff_density_max 0.959
_refine_diff_density_min -0.940
_refine_diff_density_rms 0.064
_refine_ls_extinction_method none
_refine_ls_goodness_of_fit_ref 1.063
_refine_ls_hydrogen_treatment constr
_refine_ls_matrix_type fullcycle
_refine_ls_number_parameters 1025
_refine_ls_number_reflns 17983
_refine_ls_number_restraints 0
_refine_ls_restrained_S_all 1.063
_refine_ls_R_factor_all 0.0477
_refine_ls_R_factor_gt 0.0370
_refine_ls_shift/su_max 0.000
_refine_ls_shift/su_mean 0.000
_refine_ls_structure_factor_coef Fsqd
_refine_ls_weighting_details 'calc w=1/[\s^2^(Fo^2^)+(0.0284P)^2^+5.4451P] where P=(Fo^2^+2Fc^2^)/3'
_refine_ls_weighting_scheme calc
_refine_ls_wR_factor_gt 0.0758
_refine_ls_wR_factor_ref 0.0780
_reflns_number_gt 15018
_reflns_number_total 17983
_reflns_threshold_expression >2sigma(I)
_cod_data_source_file c2ce26327k.txt
_cod_data_source_block 2
_cod_depositor_comments
;
The following automatic conversions were performed:

'_symmetry_cell_setting' value 'Triclinic' changed to 'triclinic'
according to
/usr/data/users/saulius/automatic-downloads/retrospective/RSC/lib/dictionaries/cif_core.dic
dictionary named 'cif_core.dic' version 2.4.2 from 2011-04-26.

Automatic conversion script
Id: cif_fix_values 2281 2013-09-26 08:29:07Z andrius 
;
_cod_database_code 7214912

loop_
_symmetry_equiv_pos_as_xyz
'x, y, z'
'-x, -y, -z'

loop_
_atom_site_label
_atom_site_type_symbol
_atom_site_fract_x
_atom_site_fract_y
_atom_site_fract_z
_atom_site_U_iso_or_equiv
_atom_site_adp_type
_atom_site_occupancy
_atom_site_symmetry_multiplicity
_atom_site_calc_flag
_atom_site_refinement_flags
C1 C 0.8710(2) 1.3849(2) -0.37932(16) 0.0355(7) Uani 1 1 d .
C2 C 0.8779(2) 1.3012(2) -0.31995(17) 0.0412(8) Uani 1 1 d .
C3 C 0.7943(2) 1.2766(2) -0.29004(17) 0.0417(8) Uani 1 1 d .
H3 H 0.7336 1.3145 -0.3051 0.050 Uiso 1 1 calc R
C4 C 0.8010(2) 1.1974(2) -0.23868(17) 0.0417(8) Uani 1 1 d .
H4 H 0.7452 1.1822 -0.2196 0.050 Uiso 1 1 calc R
C5 C 0.8919(2) 1.1403(2) -0.21564(17) 0.0419(8) Uani 1 1 d .
C6 C 0.9747(2) 1.1634(2) -0.24567(17) 0.0415(8) Uani 1 1 d .
H6 H 1.0354 1.1250 -0.2310 0.050 Uiso 1 1 calc R
C7 C 0.9685(2) 1.2433(2) -0.29752(17) 0.0387(7) Uani 1 1 d .
H7 H 1.0247 1.2577 -0.3170 0.046 Uiso 1 1 calc R
C8 C 0.9790(2) 0.99605(19) -0.14613(17) 0.0344(7) Uani 1 1 d .
H8A H 1.0068 1.0049 -0.1122 0.041 Uiso 1 1 calc R
H8B H 1.0252 0.9952 -0.1872 0.041 Uiso 1 1 calc R
C9 C 0.9570(2) 0.91203(19) -0.11348(16) 0.0347(7) Uani 1 1 d .
C10 C 0.9275(2) 0.88236(19) -0.04177(16) 0.0329(7) Uani 1 1 d .
C11 C 0.9063(2) 0.80490(19) -0.01387(16) 0.0310(6) Uani 1 1 d .
C12 C 0.9208(2) 0.75434(19) -0.05570(16) 0.0326(7) Uani 1 1 d .
C13 C 0.9513(2) 0.78465(19) -0.12665(16) 0.0328(7) Uani 1 1 d .
C14 C 0.9668(2) 0.8668(2) -0.15677(17) 0.0343(7) Uani 1 1 d .
C15 C 0.9932(2) 0.9040(2) -0.23690(17) 0.0379(7) Uani 1 1 d .
H15B H 1.0628 0.8857 -0.2461 0.057 Uiso 1 1 calc R
H15C H 0.9680 0.9655 -0.2522 0.057 Uiso 1 1 calc R
H15A H 0.9652 0.8839 -0.2622 0.057 Uiso 1 1 calc R
C16 C 0.9703(2) 0.7319(2) -0.17454(17) 0.0374(7) Uani 1 1 d .
H16A H 1.0229 0.7413 -0.2103 0.045 Uiso 1 1 calc R
H16B H 0.9873 0.6713 -0.1472 0.045 Uiso 1 1 calc R
C17 C 0.9183(2) 0.93090(19) 0.00773(16) 0.0308(6) Uani 1 1 d .
H17A H 0.8507 0.9598 0.0178 0.046 Uiso 1 1 calc R
H17B H 0.9517 0.9722 -0.0146 0.046 Uiso 1 1 calc R
H17C H 0.9468 0.8911 0.0510 0.046 Uiso 1 1 calc R
C18 C 0.9041(2) 0.66746(18) -0.02141(15) 0.0291(6) Uani 1 1 d .
H18A H 0.9102 0.6435 -0.0572 0.044 Uiso 1 1 calc R
H18B H 0.8400 0.6751 0.0024 0.044 Uiso 1 1 calc R
H18C H 0.9517 0.6293 0.0121 0.044 Uiso 1 1 calc R
C19 C 0.8799(2) 0.7252(2) -0.25302(17) 0.0350(7) Uani 1 1 d .
C20 C 0.7907(2) 0.75124(19) -0.28023(15) 0.0291(6) Uani 1 1 d .
H20 H 0.7358 0.7896 -0.2653 0.035 Uiso 1 1 calc R
C21 C 0.7852(2) 0.71850(19) -0.33053(16) 0.0314(6) Uani 1 1 d .
H21 H 0.7260 0.7350 -0.3490 0.038 Uiso 1 1 calc R
C22 C 0.8674(2) 0.66150(19) -0.35322(16) 0.0311(6) Uani 1 1 d .
C23 C 0.9567(2) 0.6377(2) -0.32664(16) 0.0326(7) Uani 1 1 d .
H23 H 1.0124 0.6011 -0.3427 0.039 Uiso 1 1 calc R
C24 C 0.9612(2) 0.6689(2) -0.27629(16) 0.0341(7) Uani 1 1 d .
H24 H 1.0204 0.6518 -0.2575 0.041 Uiso 1 1 calc R
C25 C 0.8599(2) 0.6240(2) -0.40455(17) 0.0355(7) Uani 1 1 d .
C26 C 0.8577(2) 0.7790(2) 0.06050(16) 0.0348(7) Uani 1 1 d .
H26A H 0.8238 0.8295 0.0742 0.042 Uiso 1 1 calc R
H26B H 0.8102 0.7534 0.0615 0.042 Uiso 1 1 calc R
C27 C 0.8963(2) 0.6986(2) 0.17963(17) 0.0375(7) Uani 1 1 d .
C28 C 0.8052(2) 0.7482(2) 0.20535(17) 0.0406(8) Uani 1 1 d .
H28 H 0.7644 0.7967 0.1745 0.049 Uiso 1 1 calc R
C29 C 0.7797(2) 0.7220(2) 0.27725(17) 0.0385(7) Uani 1 1 d .
H29 H 0.7215 0.7543 0.2948 0.046 Uiso 1 1 calc R
C30 C 0.8386(2) 0.6486(2) 0.32392(16) 0.0358(7) Uani 1 1 d .
C31 C 0.9283(2) 0.6008(2) 0.29849(17) 0.0392(7) Uani 1 1 d .
H31 H 0.9684 0.5522 0.3298 0.047 Uiso 1 1 calc R
C32 C 0.9579(2) 0.62630(19) 0.22552(16) 0.0340(7) Uani 1 1 d .
H32 H 1.0175 0.5952 0.2085 0.041 Uiso 1 1 calc R
C33 C 0.8054(2) 0.6225(2) 0.40126(17) 0.0354(7) Uani 1 1 d .
C34 C 0.7007(2) 0.87918(19) 0.40664(16) 0.0325(7) Uani 1 1 d .
H34A H 0.7373 0.8218 0.4074 0.049 Uiso 1 1 calc R
H34B H 0.7436 0.9125 0.3924 0.049 Uiso 1 1 calc R
H34C H 0.6514 0.9046 0.3738 0.049 Uiso 1 1 calc R
C35 C 0.6398(2) 0.9520(2) 0.49792(17) 0.0373(7) Uani 1 1 d .
H35A H 0.5920 1.0016 0.4703 0.056 Uiso 1 1 calc R
H35B H 0.7000 0.9633 0.4908 0.056 Uiso 1 1 calc R
H35C H 0.6171 0.9389 0.5470 0.056 Uiso 1 1 calc R
C36 C 0.6162(2) 0.8173(2) 0.51860(16) 0.0322(6) Uani 1 1 d .
H36 H 0.6216 0.7730 0.5034 0.039 Uiso 1 1 calc R
C37 C 0.6156(2) 0.6077(2) 0.73138(17) 0.0366(7) Uani 1 1 d .
H37 H 0.6404 0.5875 0.6937 0.044 Uiso 1 1 calc R
C38 C 0.6284(2) 0.6013(2) 0.84317(17) 0.0368(7) Uani 1 1 d .
H38A H 0.5800 0.6566 0.8264 0.055 Uiso 1 1 calc R
H38B H 0.6793 0.6064 0.8615 0.055 Uiso 1 1 calc R
H38C H 0.5990 0.5628 0.8799 0.055 Uiso 1 1 calc R
C39 C 0.7581(3) 0.5071(2) 0.78540(19) 0.0533(10) Uani 1 1 d .
H39A H 0.7598 0.4841 0.7499 0.080 Uiso 1 1 calc R
H39B H 0.7682 0.4620 0.8304 0.080 Uiso 1 1 calc R
H39C H 0.8086 0.5325 0.7734 0.080 Uiso 1 1 calc R
C40 C 0.3100(2) 0.8908(2) 0.69602(17) 0.0349(7) Uani 1 1 d .
C41 C 0.3123(2) 0.92836(19) 0.74918(16) 0.0319(7) Uani 1 1 d .
C42 C 0.2341(2) 0.98872(19) 0.76628(16) 0.0327(7) Uani 1 1 d .
H42 H 0.1756 1.0053 0.7468 0.039 Uiso 1 1 calc R
C43 C 0.2386(2) 1.02590(19) 0.81121(17) 0.0346(7) Uani 1 1 d .
H43 H 0.1849 1.0697 0.8202 0.042 Uiso 1 1 calc R
C44 C 0.3250(2) 0.9979(2) 0.84407(16) 0.0351(7) Uani 1 1 d .
C45 C 0.4091(2) 0.9359(2) 0.82700(16) 0.0374(7) Uani 1 1 d .
H45 H 0.4671 0.9187 0.8473 0.045 Uiso 1 1 calc R
C46 C 0.4031(2) 0.9025(2) 0.78068(17) 0.0371(7) Uani 1 1 d .
H46 H 0.4579 0.8619 0.7683 0.045 Uiso 1 1 calc R
C47 C 0.4111(2) 1.0156(2) 0.92114(17) 0.0361(7) Uani 1 1 d .
H47A H 0.4622 1.0254 0.8841 0.043 Uiso 1 1 calc R
H47B H 0.4319 0.9556 0.9507 0.043 Uiso 1 1 calc R
C48 C 0.3912(2) 1.0710(2) 0.96387(17) 0.0352(7) Uani 1 1 d .
C49 C 0.4083(2) 1.1505(2) 0.93180(16) 0.0368(7) Uani 1 1 d .
C50 C 0.3979(2) 1.1983(2) 0.97324(17) 0.0360(7) Uani 1 1 d .
C51 C 0.3634(2) 1.1724(2) 1.04550(17) 0.0345(7) Uani 1 1 d .
C52 C 0.3385(2) 1.09839(19) 1.07591(17) 0.0356(7) Uani 1 1 d .
C53 C 0.3527(2) 1.04697(19) 1.03586(17) 0.0351(7) Uani 1 1 d .
C54 C 0.3292(2) 0.9633(2) 1.07094(17) 0.0350(7) Uani 1 1 d .
H54A H 0.3454 0.9382 1.1192 0.053 Uiso 1 1 calc R
H54B H 0.3665 0.9241 1.0461 0.053 Uiso 1 1 calc R
H54C H 0.2610 0.9749 1.0695 0.053 Uiso 1 1 calc R
C55 C 0.4378(2) 1.1786(2) 0.85248(17) 0.0412(8) Uani 1 1 d .
H55D H 0.4166 1.2401 0.8331 0.062 Uiso 1 1 calc R
H55E H 0.4081 1.1569 0.8298 0.062 Uiso 1 1 calc R
H55F H 0.5074 1.1564 0.8448 0.062 Uiso 1 1 calc R
C56 C 0.3519(2) 1.2296(2) 1.08867(16) 0.0341(7) Uani 1 1 d .
H56A H 0.2881 1.2718 1.0845 0.051 Uiso 1 1 calc R
H56B H 0.4002 1.2579 1.0709 0.051 Uiso 1 1 calc R
H56C H 0.3605 1.1949 1.1374 0.051 Uiso 1 1 calc R
C57 C 0.4204(2) 1.28653(19) 0.93565(18) 0.0388(7) Uani 1 1 d .
H57A H 0.4498 1.2979 0.9670 0.047 Uiso 1 1 calc R
H57B H 0.4628 1.2865 0.8928 0.047 Uiso 1 1 calc R
C58 C 0.3225(2) 1.4284(2) 0.87070(18) 0.0466(9) Uani 1 1 d .
C59 C 0.3946(2) 1.4536(2) 0.83310(17) 0.0396(8) Uani 1 1 d .
H59 H 0.4579 1.4156 0.8398 0.048 Uiso 1 1 calc R
C60 C 0.3806(2) 1.5344(2) 0.78384(18) 0.0412(8) Uani 1 1 d .
H60 H 0.4340 1.5520 0.7613 0.049 Uiso 1 1 calc R
C61 C 0.2912(2) 1.5875(2) 0.76820(18) 0.0430(8) Uani 1 1 d .
C62 C 0.2207(2) 1.5622(2) 0.81151(17) 0.0443(9) Uani 1 1 d .
H62 H 0.1573 1.5998 0.8052 0.053 Uiso 1 1 calc R
C63 C 0.2338(3) 1.4863(2) 0.86402(19) 0.0586(12) Uani 1 1 d .
H63 H 0.1816 1.4744 0.8951 0.070 Uiso 1 1 calc R
C64 C 0.2706(2) 1.6752(2) 0.71476(16) 0.0342(7) Uani 1 1 d .
C65 C 0.2989(2) 1.0738(2) 1.14939(17) 0.0352(7) Uani 1 1 d .
H65A H 0.2663 1.1240 1.1635 0.042 Uiso 1 1 calc R
H65B H 0.2523 1.0451 1.1555 0.042 Uiso 1 1 calc R
C66 C 0.3639(2) 0.9857(2) 1.26292(16) 0.0345(7) Uani 1 1 d .
C67 C 0.2745(2) 1.0066(2) 1.29701(16) 0.0335(7) Uani 1 1 d .
H67 H 0.2199 1.0445 1.2725 0.040 Uiso 1 1 calc R
C68 C 0.2674(2) 0.9679(2) 1.37230(17) 0.0367(7) Uani 1 1 d .
H68 H 0.2069 0.9820 1.3971 0.044 Uiso 1 1 calc R
C69 C 0.3477(2) 0.91014(19) 1.40968(16) 0.0308(6) Uani 1 1 d .
C70 C 0.4357(2) 0.8919(2) 1.37165(16) 0.0346(7) Uani 1 1 d .
H70 H 0.4904 0.8543 1.3960 0.041 Uiso 1 1 calc R
C71 C 0.4476(3) 0.9268(2) 1.29783(18) 0.0457(9) Uani 1 1 d .
H71 H 0.5080 0.9118 1.2731 0.055 Uiso 1 1 calc R
C72 C 0.3357(2) 0.86822(19) 1.48763(16) 0.0328(7) Uani 1 1 d .
Cd1 Cd 1.0000 0.5000 0.5000 0.03297(7) Uani 1 2 d S
Cd2 Cd 0.732246(16) 0.567049(14) 0.536253(11) 0.02888(5) Uani 1 1 d .
Cd3 Cd 0.463021(17) 0.745207(14) 0.626163(12) 0.03369(6) Uani 1 1 d .
Cd4 Cd 0.196553(18) 0.842644(16) 0.621971(13) 0.03844(6) Uani 1 1 d .
Cl1 Cl 0.55564(5) 0.61731(5) 0.58194(4) 0.03047(15) Uani 1 1 d .
N1 N 0.6666(2) 0.57025(17) 0.78907(14) 0.0401(6) Uani 1 1 d .
N2 N 0.6558(2) 0.87724(17) 0.47561(14) 0.0354(6) Uani 1 1 d .
O1 O 0.78621(15) 1.44072(13) -0.38648(11) 0.0327(5) Uani 1 1 d .
O2 O 0.94382(16) 1.39617(13) -0.41603(11) 0.0373(5) Uani 1 1 d .
O3 O 0.88988(17) 1.06223(14) -0.16587(13) 0.0492(7) Uani 1 1 d .
O4 O 0.88199(15) 0.76129(13) -0.20603(11) 0.0345(5) Uani 1 1 d .
O5 O 0.77692(15) 0.63684(13) -0.41726(11) 0.0346(5) Uani 1 1 d .
O6 O 0.93579(16) 0.58465(14) -0.43192(11) 0.0353(5) Uani 1 1 d .
O7 O 0.92883(16) 0.71907(14) 0.10938(11) 0.0399(5) Uani 1 1 d .
O8 O 0.72397(16) 0.66521(14) 0.42101(11) 0.0385(5) Uani 1 1 d .
O9 O 0.85923(15) 0.55448(14) 0.44385(11) 0.0375(5) Uani 1 1 d .
O10 O 0.57291(16) 0.81709(13) 0.57709(11) 0.0349(5) Uani 1 1 d .
O11 O 0.54172(16) 0.66446(13) 0.72618(11) 0.0363(5) Uani 1 1 d .
O12 O 0.38530(16) 0.84381(14) 0.67642(11) 0.0375(5) Uani 1 1 d .
O13 O 0.22791(16) 0.91186(13) 0.67566(11) 0.0341(5) Uani 1 1 d .
O14 O 0.32051(15) 1.03767(13) 0.89049(11) 0.0323(5) Uani 1 1 d .
O15 O 0.32524(16) 1.34726(15) 0.92045(12) 0.0445(6) Uani 1 1 d .
O16 O 0.33127(16) 1.69548(13) 0.66996(11) 0.0329(5) Uani 1 1 d .
O17 O 0.19005(17) 1.72780(14) 0.71445(12) 0.0415(5) Uani 1 1 d .
O18 O 0.38023(15) 1.01668(14) 1.19120(11) 0.0378(5) Uani 1 1 d .
O19 O 0.25319(16) 0.89240(13) 1.51620(11) 0.0341(5) Uani 1 1 d .
O20 O 0.40894(16) 0.81656(14) 1.51653(11) 0.0361(5) Uani 1 1 d .
O1W O 0.67958(16) 0.48740(13) 0.49077(11) 0.0327(5) Uani 1 1 d .
O2W O 0.04198(16) 0.91696(14) 0.59369(12) 0.0380(5) Uani 1 1 d .
O3W O 0.7553(5) 0.2530(5) 0.9562(4) 0.0356(16) Uani 0.30 1 d P
O4W O 0.2172(4) 0.6619(3) 0.5011(3) 0.0359(12) Uani 0.40 1 d P
O5W O 0.4975(5) 0.3521(4) 0.6698(4) 0.0316(15) Uani 0.30 1 d P
O6W O 0.6930(3) 0.2471(3) 0.8642(2) 0.0357(10) Uani 0.50 1 d P
O7W O 0.8901(3) 0.7918(3) 0.4857(2) 0.0422(11) Uani 0.50 1 d P
O8W O 0.7792(3) 0.2340(3) 0.1149(2) 0.0425(11) Uani 0.50 1 d P
O9W O 0.4068(3) 0.7217(3) 0.4732(2) 0.0389(10) Uani 0.50 1 d P
O10W O 0.8911(5) 0.5569(5) 0.8925(4) 0.0365(16) Uani 0.30 1 d P
O11W O 0.2212(4) 0.5979(3) 0.9967(3) 0.0376(12) Uani 0.40 1 d P
O12W O 0.9221(6) 0.1281(5) 0.5791(4) 0.0421(18) Uani 0.30 1 d P
O13W O 0.4875(3) 0.6386(3) 0.9822(2) 0.0364(10) Uani 0.50 1 d P
O14W O 0.7753(3) 0.4690(3) 0.2629(2) 0.0363(10) Uani 0.50 1 d P

loop_
_atom_site_aniso_label
_atom_site_aniso_U_11
_atom_site_aniso_U_22
_atom_site_aniso_U_33
_atom_site_aniso_U_23
_atom_site_aniso_U_13
_atom_site_aniso_U_12
C1 0.0354(17) 0.0329(16) 0.0315(16) -0.0017(13) -0.0049(13) -0.0123(13)
C2 0.0337(17) 0.0337(17) 0.0337(17) 0.0028(14) 0.0103(13) -0.0085(13)
C3 0.0366(18) 0.0350(17) 0.0329(17) 0.0132(14) -0.0094(13) -0.0114(14)
C4 0.0330(17) 0.0382(18) 0.0372(18) 0.0092(14) -0.0075(13) -0.0140(14)
C5 0.0356(17) 0.0296(16) 0.0337(17) 0.0071(13) 0.0035(13) -0.0039(13)
C6 0.0339(17) 0.0376(17) 0.0363(18) 0.0010(14) 0.0056(13) -0.0123(14)
C7 0.0356(17) 0.0331(16) 0.0372(18) -0.0016(14) -0.0010(13) -0.0118(14)
C8 0.0318(16) 0.0301(15) 0.0339(16) -0.0028(13) -0.0103(13) -0.0065(13)
C9 0.0344(17) 0.0311(16) 0.0329(16) -0.0048(13) -0.0095(13) -0.0072(13)
C10 0.0379(17) 0.0308(15) 0.0345(16) -0.0120(13) -0.0064(13) -0.0133(13)
C11 0.0359(16) 0.0288(15) 0.0345(16) -0.0136(13) -0.0051(13) -0.0129(13)
C12 0.0381(17) 0.0341(16) 0.0361(17) -0.0133(13) -0.0088(13) -0.0183(13)
C13 0.0361(17) 0.0321(15) 0.0349(16) -0.0099(13) -0.0125(13) -0.0125(13)
C14 0.0318(16) 0.0323(16) 0.0372(17) -0.0132(13) 0.0002(13) -0.0087(13)
C15 0.0342(17) 0.0374(17) 0.0393(18) -0.0154(14) 0.0085(13) -0.0122(14)
C16 0.0381(17) 0.0393(17) 0.0352(17) -0.0164(14) -0.0129(13) -0.0037(14)
C17 0.0330(16) 0.0309(15) 0.0366(16) -0.0196(13) -0.0028(12) -0.0106(12)
C18 0.0378(16) 0.0322(15) 0.0316(15) -0.0177(13) -0.0033(12) -0.0192(13)
C19 0.0312(16) 0.0373(17) 0.0391(17) -0.0245(14) -0.0088(13) 0.0012(13)
C20 0.0299(15) 0.0364(16) 0.0304(15) -0.0248(13) -0.0043(12) -0.0061(12)
C21 0.0332(16) 0.0336(16) 0.0395(17) -0.0261(14) 0.0054(13) -0.0143(13)
C22 0.0320(16) 0.0364(16) 0.0359(16) -0.0251(14) -0.0072(12) -0.0070(13)
C23 0.0324(16) 0.0385(16) 0.0345(16) -0.0256(14) -0.0105(12) -0.0017(13)
C24 0.0309(16) 0.0377(16) 0.0321(16) -0.0165(13) -0.0165(12) 0.0028(13)
C25 0.0349(17) 0.0398(17) 0.0382(17) -0.0242(14) -0.0083(13) -0.0047(14)
C26 0.0384(17) 0.0322(16) 0.0344(17) -0.0069(13) -0.0063(13) -0.0148(13)
C27 0.0355(17) 0.0348(17) 0.0353(17) -0.0053(14) -0.0047(13) -0.0098(14)
C28 0.0363(18) 0.0343(17) 0.0339(17) -0.0065(14) -0.0087(13) 0.0048(14)
C29 0.0306(16) 0.0388(17) 0.0376(18) -0.0115(14) -0.0047(13) -0.0027(13)
C30 0.0377(17) 0.0333(16) 0.0322(16) -0.0101(13) -0.0079(13) -0.0052(13)
C31 0.0376(18) 0.0344(17) 0.0348(17) -0.0076(14) -0.0042(13) -0.0038(14)
C32 0.0339(16) 0.0303(15) 0.0359(17) -0.0141(13) -0.0073(13) -0.0031(13)
C33 0.0344(17) 0.0313(16) 0.0358(17) -0.0093(13) -0.0009(13) -0.0090(13)
C34 0.0323(16) 0.0350(16) 0.0399(17) -0.0212(14) 0.0142(13) -0.0218(13)
C35 0.0351(17) 0.0347(16) 0.0374(17) -0.0134(14) 0.0132(13) -0.0139(14)
C36 0.0365(17) 0.0358(16) 0.0331(16) -0.0160(13) -0.0029(13) -0.0166(13)
C37 0.0374(17) 0.0348(16) 0.0321(16) -0.0027(13) -0.0107(13) -0.0106(14)
C38 0.0396(18) 0.0399(17) 0.0431(18) -0.0159(14) -0.0229(14) -0.0134(14)
C39 0.045(2) 0.0371(18) 0.0360(19) 0.0122(15) -0.0120(15) 0.0108(15)
C40 0.0298(16) 0.0398(17) 0.0371(17) -0.0187(14) 0.0100(13) -0.0143(13)
C41 0.0340(16) 0.0305(15) 0.0395(17) -0.0180(13) 0.0106(13) -0.0204(13)
C42 0.0371(17) 0.0306(15) 0.0401(17) -0.0214(14) -0.0021(13) -0.0121(13)
C43 0.0348(17) 0.0298(15) 0.0397(17) -0.0165(13) -0.0158(13) 0.0006(13)
C44 0.0310(16) 0.0415(18) 0.0344(17) -0.0188(14) -0.0035(13) -0.0068(14)
C45 0.0340(17) 0.0347(16) 0.0319(16) -0.0126(13) -0.0034(13) 0.0029(13)
C46 0.0360(17) 0.0355(17) 0.0353(17) -0.0156(14) 0.0074(13) -0.0087(14)
C47 0.0333(16) 0.0332(16) 0.0349(17) -0.0174(13) -0.0145(13) 0.0088(13)
C48 0.0330(16) 0.0341(16) 0.0346(17) -0.0116(13) -0.0065(13) -0.0048(13)
C49 0.0341(17) 0.0363(17) 0.0315(16) -0.0047(13) -0.0069(13) -0.0072(13)
C50 0.0349(17) 0.0332(16) 0.0358(17) -0.0072(13) -0.0141(13) -0.0052(13)
C51 0.0314(16) 0.0335(16) 0.0384(17) -0.0119(14) -0.0109(13) -0.0062(13)
C52 0.0374(17) 0.0270(15) 0.0372(17) -0.0098(13) -0.0098(13) -0.0025(13)
C53 0.0352(17) 0.0295(15) 0.0335(17) -0.0075(13) -0.0072(13) -0.0039(13)
C54 0.0349(17) 0.0387(17) 0.0371(17) -0.0188(14) 0.0050(13) -0.0162(14)
C55 0.0354(18) 0.0391(18) 0.0357(18) -0.0021(14) 0.0034(14) -0.0121(14)
C56 0.0337(16) 0.0422(17) 0.0353(17) -0.0113(14) -0.0128(13) -0.0183(14)
C57 0.0336(17) 0.0317(16) 0.0368(17) 0.0029(13) -0.0166(13) -0.0029(13)
C58 0.0328(17) 0.0372(18) 0.0360(18) 0.0124(14) 0.0011(14) -0.0030(14)
C59 0.0335(17) 0.0338(16) 0.0327(17) 0.0023(13) 0.0089(13) -0.0110(13)
C60 0.0379(18) 0.0383(18) 0.0378(18) -0.0019(14) 0.0038(14) -0.0171(15)
C61 0.0384(18) 0.0325(17) 0.0394(19) 0.0007(14) 0.0094(14) -0.0117(14)
C62 0.0300(16) 0.0364(17) 0.0367(18) 0.0196(14) -0.0124(13) -0.0066(14)
C63 0.0375(19) 0.0365(18) 0.040(2) 0.0149(15) 0.0213(15) 0.0115(15)
C64 0.0398(18) 0.0330(16) 0.0271(16) -0.0094(13) 0.0057(13) -0.0143(14)
C65 0.0309(16) 0.0321(16) 0.0389(17) -0.0142(14) -0.0073(13) -0.0018(13)
C66 0.0294(16) 0.0407(17) 0.0318(16) -0.0138(14) -0.0033(12) -0.0077(13)
C67 0.0364(17) 0.0329(16) 0.0338(16) -0.0175(13) 0.0013(13) -0.0099(13)
C68 0.0343(17) 0.0337(16) 0.0362(17) -0.0120(14) 0.0071(13) -0.0099(13)
C69 0.0340(16) 0.0327(15) 0.0325(16) -0.0132(13) 0.0002(12) -0.0173(13)
C70 0.0349(17) 0.0367(16) 0.0298(16) -0.0070(13) -0.0025(13) -0.0136(14)
C71 0.0403(19) 0.0358(17) 0.0349(18) -0.0025(14) -0.0020(14) 0.0050(15)
C72 0.0357(17) 0.0278(15) 0.0344(17) -0.0150(13) 0.0036(13) -0.0088(13)
Cd1 0.02954(16) 0.03183(16) 0.03323(17) -0.00868(13) -0.00244(12) -0.00788(13)
Cd2 0.03048(11) 0.03090(11) 0.02779(11) -0.01098(9) -0.00444(8) -0.01053(9)
Cd3 0.03745(13) 0.02963(11) 0.03548(12) -0.01437(9) -0.00035(9) -0.01046(9)
Cd4 0.03855(13) 0.03994(13) 0.03262(12) -0.00565(10) -0.00354(9) -0.01480(10)
Cl1 0.0310(4) 0.0334(4) 0.0322(4) -0.0174(3) 0.0000(3) -0.0110(3)
N1 0.0383(15) 0.0386(15) 0.0349(15) -0.0054(12) -0.0147(12) -0.0047(12)
N2 0.0389(15) 0.0341(14) 0.0354(14) -0.0108(11) 0.0000(11) -0.0167(12)
O1 0.0327(11) 0.0333(11) 0.0321(11) -0.0088(9) -0.0055(9) -0.0117(9)
O2 0.0391(12) 0.0297(11) 0.0356(12) 0.0016(9) -0.0003(9) -0.0178(10)
O3 0.0369(13) 0.0330(12) 0.0430(14) 0.0151(10) 0.0061(10) -0.0081(10)
O4 0.0332(11) 0.0362(11) 0.0359(12) -0.0183(10) -0.0168(9) 0.0006(9)
O5 0.0340(12) 0.0306(11) 0.0396(12) -0.0112(9) -0.0044(9) -0.0110(9)
O6 0.0356(12) 0.0396(12) 0.0315(11) -0.0168(10) -0.0005(9) -0.0095(10)
O7 0.0320(12) 0.0400(12) 0.0343(12) -0.0074(10) -0.0055(9) -0.0013(10)
O8 0.0396(13) 0.0324(11) 0.0336(12) -0.0107(9) 0.0019(9) -0.0044(10)
O9 0.0290(11) 0.0372(12) 0.0380(12) -0.0056(10) -0.0012(9) -0.0102(9)
O10 0.0349(12) 0.0359(11) 0.0340(12) -0.0156(9) 0.0060(9) -0.0125(9)
O11 0.0401(12) 0.0319(11) 0.0362(12) -0.0101(9) -0.0108(9) -0.0084(9)
O12 0.0377(12) 0.0364(12) 0.0384(12) -0.0203(10) 0.0140(9) -0.0135(10)
O13 0.0364(12) 0.0313(11) 0.0334(11) -0.0053(9) -0.0024(9) -0.0160(9)
O14 0.0308(11) 0.0350(11) 0.0306(11) -0.0188(9) -0.0095(8) 0.0015(9)
O15 0.0349(12) 0.0387(12) 0.0325(12) 0.0020(10) 0.0018(9) 0.0003(10)
O16 0.0388(12) 0.0320(11) 0.0305(11) -0.0139(9) 0.0013(9) -0.0134(9)
O17 0.0378(13) 0.0380(12) 0.0392(13) -0.0057(10) -0.0024(10) -0.0103(10)
O18 0.0300(11) 0.0405(12) 0.0345(12) -0.0072(10) -0.0046(9) -0.0072(9)
O19 0.0357(12) 0.0318(11) 0.0338(11) -0.0054(9) -0.0034(9) -0.0156(9)
O20 0.0390(12) 0.0397(12) 0.0325(11) -0.0051(10) -0.0107(9) -0.0191(10)
O1W 0.0400(12) 0.0395(12) 0.0332(11) -0.0207(9) -0.0028(9) -0.0200(10)
O2W 0.0377(12) 0.0411(12) 0.0396(12) -0.0193(10) -0.0133(10) -0.0063(10)
O3W 0.037(4) 0.038(4) 0.034(4) -0.017(3) -0.015(3) -0.004(3)
O4W 0.032(3) 0.036(3) 0.040(3) -0.018(2) -0.017(2) 0.000(2)
O5W 0.036(4) 0.037(4) 0.045(4) -0.031(3) -0.006(3) -0.016(3)
O6W 0.034(2) 0.045(3) 0.032(2) -0.021(2) 0.0032(18) -0.013(2)
O7W 0.036(2) 0.038(2) 0.036(2) -0.003(2) -0.0070(19) -0.003(2)
O8W 0.046(3) 0.035(2) 0.036(2) -0.013(2) 0.002(2) -0.003(2)
O9W 0.031(2) 0.041(2) 0.040(3) -0.008(2) -0.0010(19) -0.0133(19)
O10W 0.036(4) 0.041(4) 0.035(4) -0.017(3) 0.006(3) -0.016(3)
O11W 0.044(3) 0.032(3) 0.038(3) -0.009(2) -0.015(2) -0.010(2)
O12W 0.039(4) 0.037(4) 0.043(4) -0.005(3) -0.003(3) -0.013(3)
O13W 0.037(2) 0.038(2) 0.035(2) -0.0180(19) -0.0192(19) 0.0014(19)
O14W 0.038(2) 0.039(2) 0.033(2) -0.0042(19) -0.0111(18) -0.018(2)

loop_
_atom_type_symbol
_atom_type_description
_atom_type_scat_dispersion_real
_atom_type_scat_dispersion_imag
_atom_type_scat_source
C C 0.0033 0.0016 'International Tables Vol C Tables 4.2.6.8 and 6.1.1.4'
H H 0.0000 0.0000 'International Tables Vol C Tables 4.2.6.8 and 6.1.1.4'
N N 0.0061 0.0033 'International Tables Vol C Tables 4.2.6.8 and 6.1.1.4'
O O 0.0106 0.0060 'International Tables Vol C Tables 4.2.6.8 and 6.1.1.4'
Cd Cd -0.8075 1.2024 'International Tables Vol C Tables 4.2.6.8 and 6.1.1.4'
Cl Cl 0.1484 0.1585 'International Tables Vol C Tables 4.2.6.8 and 6.1.1.4'

loop_
_geom_angle_atom_site_label_1
_geom_angle_atom_site_label_2
_geom_angle_atom_site_label_3
_geom_angle
_geom_angle_site_symmetry_1
_geom_angle_site_symmetry_3
O2 C1 O1 124.4(2) . .
O2 C1 C2 120.1(3) . .
O1 C1 C2 115.5(3) . .
C7 C2 C3 118.6(3) . .
C7 C2 C1 120.2(3) . .
C3 C2 C1 121.0(3) . .
C4 C3 C2 121.3(3) . .
C4 C3 H3 119.3 . .
C2 C3 H3 119.3 . .
C3 C4 C5 119.7(3) . .
C3 C4 H4 120.2 . .
C5 C4 H4 120.2 . .
O3 C5 C6 126.1(3) . .
O3 C5 C4 114.5(3) . .
C6 C5 C4 119.3(3) . .
C5 C6 C7 121.3(3) . .
C5 C6 H6 119.4 . .
C7 C6 H6 119.4 . .
C2 C7 C6 119.8(3) . .
C2 C7 H7 120.1 . .
C6 C7 H7 120.1 . .
O3 C8 C9 107.0(2) . .
O3 C8 H8A 110.3 . .
C9 C8 H8A 110.3 . .
O3 C8 H8B 110.3 . .
C9 C8 H8B 110.3 . .
H8A C8 H8B 108.6 . .
C14 C9 C10 121.3(3) . .
C14 C9 C8 117.9(3) . .
C10 C9 C8 120.8(3) . .
C9 C10 C11 119.0(3) . .
C9 C10 C17 122.0(3) . .
C11 C10 C17 119.0(3) . .
C12 C11 C10 121.3(3) . .
C12 C11 C26 118.5(3) . .
C10 C11 C26 119.9(3) . .
C13 C12 C11 118.5(3) . .
C13 C12 C18 122.2(3) . .
C11 C12 C18 119.2(3) . .
C12 C13 C14 120.4(3) . .
C12 C13 C16 121.0(3) . .
C14 C13 C16 118.5(3) . .
C9 C14 C13 119.3(3) . .
C9 C14 C15 120.2(3) . .
C13 C14 C15 120.6(3) . .
C14 C15 H15B 109.5 . .
C14 C15 H15C 109.5 . .
H15B C15 H15C 109.5 . .
C14 C15 H15A 109.5 . .
H15B C15 H15A 109.5 . .
H15C C15 H15A 109.5 . .
O4 C16 C13 105.2(2) . .
O4 C16 H16A 110.7 . .
C13 C16 H16A 110.7 . .
O4 C16 H16B 110.7 . .
C13 C16 H16B 110.7 . .
H16A C16 H16B 108.8 . .
C10 C17 H17A 109.5 . .
C10 C17 H17B 109.5 . .
H17A C17 H17B 109.5 . .
C10 C17 H17C 109.5 . .
H17A C17 H17C 109.5 . .
H17B C17 H17C 109.5 . .
C12 C18 H18A 109.5 . .
C12 C18 H18B 109.5 . .
H18A C18 H18B 109.5 . .
C12 C18 H18C 109.5 . .
H18A C18 H18C 109.5 . .
H18B C18 H18C 109.5 . .
O4 C19 C24 123.5(3) . .
O4 C19 C20 116.3(2) . .
C24 C19 C20 120.1(3) . .
C19 C20 C21 118.7(3) . .
C19 C20 H20 120.7 . .
C21 C20 H20 120.7 . .
C22 C21 C20 120.7(3) . .
C22 C21 H21 119.6 . .
C20 C21 H21 119.6 . .
C21 C22 C23 119.9(3) . .
C21 C22 C25 120.3(3) . .
C23 C22 C25 119.9(3) . .
C24 C23 C22 119.1(3) . .
C24 C23 H23 120.4 . .
C22 C23 H23 120.4 . .
C23 C24 C19 121.5(3) . .
C23 C24 H24 119.3 . .
C19 C24 H24 119.3 . .
O5 C25 O6 125.1(2) . .
O5 C25 C22 116.5(2) . .
O6 C25 C22 118.5(3) . .
O7 C26 C11 110.3(2) . .
O7 C26 H26A 109.6 . .
C11 C26 H26A 109.6 . .
O7 C26 H26B 109.6 . .
C11 C26 H26B 109.6 . .
H26A C26 H26B 108.1 . .
O7 C27 C32 115.9(3) . .
O7 C27 C28 123.0(3) . .
C32 C27 C28 121.1(3) . .
C29 C28 C27 118.2(3) . .
C29 C28 H28 120.9 . .
C27 C28 H28 120.9 . .
C28 C29 C30 121.7(3) . .
C28 C29 H29 119.1 . .
C30 C29 H29 119.1 . .
C29 C30 C31 119.8(3) . .
C29 C30 C33 119.1(3) . .
C31 C30 C33 121.2(3) . .
C30 C31 C32 120.2(3) . .
C30 C31 H31 119.9 . .
C32 C31 H31 119.9 . .
C27 C32 C31 118.9(3) . .
C27 C32 H32 120.5 . .
C31 C32 H32 120.5 . .
O8 C33 O9 122.1(3) . .
O8 C33 C30 118.9(3) . .
O9 C33 C30 118.9(3) . .
O8 C33 Cd2 59.90(13) . .
O9 C33 Cd2 62.35(13) . .
C30 C33 Cd2 172.9(2) . .
N2 C34 H34A 109.5 . .
N2 C34 H34B 109.5 . .
H34A C34 H34B 109.5 . .
N2 C34 H34C 109.5 . .
H34A C34 H34C 109.5 . .
H34B C34 H34C 109.5 . .
N2 C35 H35A 109.5 . .
N2 C35 H35B 109.5 . .
H35A C35 H35B 109.5 . .
N2 C35 H35C 109.5 . .
H35A C35 H35C 109.5 . .
H35B C35 H35C 109.5 . .
O10 C36 N2 124.3(2) . .
O10 C36 H36 117.8 . .
N2 C36 H36 117.8 . .
O11 C37 N1 123.5(3) . .
O11 C37 H37 118.2 . .
N1 C37 H37 118.2 . .
N1 C38 H38A 109.5 . .
N1 C38 H38B 109.5 . .
H38A C38 H38B 109.5 . .
N1 C38 H38C 109.5 . .
H38A C38 H38C 109.5 . .
H38B C38 H38C 109.5 . .
N1 C39 H39A 109.5 . .
N1 C39 H39B 109.5 . .
H39A C39 H39B 109.5 . .
N1 C39 H39C 109.5 . .
H39A C39 H39C 109.5 . .
H39B C39 H39C 109.5 . .
O12 C40 O13 125.7(3) . .
O12 C40 C41 119.4(3) . .
O13 C40 C41 114.9(2) . .
C42 C41 C46 118.6(3) . .
C42 C41 C40 122.0(3) . .
C46 C41 C40 119.4(3) . .
C41 C42 C43 121.5(3) . .
C41 C42 H42 119.2 . .
C43 C42 H42 119.2 . .
C42 C43 C44 119.7(3) . .
C42 C43 H43 120.2 . .
C44 C43 H43 120.2 . .
O14 C44 C43 114.9(2) . .
O14 C44 C45 124.3(3) . .
C43 C44 C45 120.7(3) . .
C46 C45 C44 117.9(3) . .
C46 C45 H45 121.0 . .
C44 C45 H45 121.0 . .
C45 C46 C41 121.4(3) . .
C45 C46 H46 119.3 . .
C41 C46 H46 119.3 . .
O14 C47 C48 107.0(2) . .
O14 C47 H47A 110.3 . .
C48 C47 H47A 110.3 . .
O14 C47 H47B 110.3 . .
C48 C47 H47B 110.3 . .
H47A C47 H47B 108.6 . .
C49 C48 C53 119.6(3) . .
C49 C48 C47 118.9(3) . .
C53 C48 C47 121.4(3) . .
C50 C49 C48 118.7(3) . .
C50 C49 C55 123.4(3) . .
C48 C49 C55 117.9(3) . .
C49 C50 C51 121.2(3) . .
C49 C50 C57 117.3(3) . .
C51 C50 C57 121.4(2) . .
C52 C51 C50 120.5(3) . .
C52 C51 C56 120.9(3) . .
C50 C51 C56 118.5(2) . .
C51 C52 C53 119.3(3) . .
C51 C52 C65 120.5(3) . .
C53 C52 C65 120.2(3) . .
C52 C53 C48 120.4(3) . .
C52 C53 C54 118.8(3) . .
C48 C53 C54 120.8(2) . .
C53 C54 H54A 109.5 . .
C53 C54 H54B 109.5 . .
H54A C54 H54B 109.5 . .
C53 C54 H54C 109.5 . .
H54A C54 H54C 109.5 . .
H54B C54 H54C 109.5 . .
C49 C55 H55D 109.5 . .
C49 C55 H55E 109.5 . .
H55D C55 H55E 109.5 . .
C49 C55 H55F 109.5 . .
H55D C55 H55F 109.5 . .
H55E C55 H55F 109.5 . .
C51 C56 H56A 109.5 . .
C51 C56 H56B 109.5 . .
H56A C56 H56B 109.5 . .
C51 C56 H56C 109.5 . .
H56A C56 H56C 109.5 . .
H56B C56 H56C 109.5 . .
O15 C57 C50 102.0(2) . .
O15 C57 H57A 111.4 . .
C50 C57 H57A 111.4 . .
O15 C57 H57B 111.4 . .
C50 C57 H57B 111.4 . .
H57A C57 H57B 109.2 . .
C59 C58 C63 117.4(3) . .
C59 C58 O15 128.7(3) . .
C63 C58 O15 113.9(3) . .
C58 C59 C60 122.3(3) . .
C58 C59 H59 118.8 . .
C60 C59 H59 118.8 . .
C61 C60 C59 120.4(3) . .
C61 C60 H60 119.8 . .
C59 C60 H60 119.8 . .
C62 C61 C60 114.6(3) . .
C62 C61 C64 121.2(3) . .
C60 C61 C64 123.3(3) . .
C61 C62 C63 124.9(3) . .
C61 C62 O14W 77.0(3) . 2_676
C63 C62 O14W 100.3(3) . 2_676
C61 C62 H62 117.5 . .
C63 C62 H62 117.5 . .
O14W C62 H62 92.9 2_676 .
C58 C63 C62 118.9(3) . .
C58 C63 H63 120.6 . .
C62 C63 H63 120.6 . .
O16 C64 O17 117.9(3) . .
O16 C64 C61 121.8(3) . .
O17 C64 C61 120.3(3) . .
O18 C65 C52 106.6(3) . .
O18 C65 H65A 110.4 . .
C52 C65 H65A 110.4 . .
O18 C65 H65B 110.4 . .
C52 C65 H65B 110.4 . .
H65A C65 H65B 108.6 . .
C67 C66 O18 123.0(3) . .
C67 C66 C71 123.1(3) . .
O18 C66 C71 113.9(3) . .
C66 C67 C68 117.1(3) . .
C66 C67 H67 121.4 . .
C68 C67 H67 121.4 . .
C69 C68 C67 122.3(3) . .
C69 C68 H68 118.8 . .
C67 C68 H68 118.8 . .
C70 C69 C68 117.3(3) . .
C70 C69 C72 122.4(3) . .
C68 C69 C72 120.3(3) . .
C69 C70 C71 123.4(3) . .
C69 C70 H70 118.3 . .
C71 C70 H70 118.3 . .
C70 C71 C66 116.8(3) . .
C70 C71 H71 121.6 . .
C66 C71 H71 121.6 . .
O20 C72 O19 127.2(3) . .
O20 C72 C69 116.5(3) . .
O19 C72 C69 116.2(3) . .
O6 Cd1 O6 180.000(2) 2_765 1_556
O6 Cd1 O2 89.99(8) 2_765 2_775
O6 Cd1 O2 90.01(8) 1_556 2_775
O6 Cd1 O2 90.01(8) 2_765 1_546
O6 Cd1 O2 89.99(8) 1_556 1_546
O2 Cd1 O2 180.00(9) 2_775 1_546
O6 Cd1 O9 87.48(8) 2_765 .
O6 Cd1 O9 92.52(8) 1_556 .
O2 Cd1 O9 90.21(8) 2_775 .
O2 Cd1 O9 89.79(8) 1_546 .
O6 Cd1 O9 92.52(8) 2_765 2_766
O6 Cd1 O9 87.48(8) 1_556 2_766
O2 Cd1 O9 89.79(8) 2_775 2_766
O2 Cd1 O9 90.21(8) 1_546 2_766
O9 Cd1 O9 180.00(10) . 2_766
O1 Cd2 O5 97.83(8) 1_546 1_556
O1 Cd2 O8 152.82(8) 1_546 .
O5 Cd2 O8 97.09(8) 1_556 .
O1 Cd2 O1W 80.39(8) 1_546 .
O5 Cd2 O1W 177.19(8) 1_556 .
O8 Cd2 O1W 85.40(8) . .
O1 Cd2 O9 99.37(8) 1_546 .
O5 Cd2 O9 99.94(8) 1_556 .
O8 Cd2 O9 55.60(7) . .
O1W Cd2 O9 82.53(8) . .
O1 Cd2 Cl1 101.88(6) 1_546 .
O5 Cd2 Cl1 93.62(6) 1_556 .
O8 Cd2 Cl1 99.70(6) . .
O1W Cd2 Cl1 84.66(5) . .
O9 Cd2 Cl1 152.91(6) . .
O1 Cd2 C33 126.63(7) 1_546 .
O5 Cd2 C33 100.57(7) 1_556 .
O8 Cd2 C33 27.43(7) . .
O1W Cd2 C33 82.23(7) . .
O9 Cd2 C33 28.20(7) . .
Cl1 Cd2 C33 126.14(7) . .
O12 Cd3 O20 100.29(8) . 1_554
O12 Cd3 O11 87.55(8) . .
O20 Cd3 O11 170.20(8) 1_554 .
O12 Cd3 O10 86.61(8) . .
O20 Cd3 O10 81.42(8) 1_554 .
O11 Cd3 O10 93.29(8) . .
O12 Cd3 O16 86.48(7) . 1_545
O20 Cd3 O16 92.87(8) 1_554 1_545
O11 Cd3 O16 93.48(8) . 1_545
O10 Cd3 O16 170.11(7) . 1_545
O12 Cd3 Cl1 173.42(6) . .
O20 Cd3 Cl1 85.84(6) 1_554 .
O11 Cd3 Cl1 86.60(6) . .
O10 Cd3 Cl1 96.72(5) . .
O16 Cd3 Cl1 90.88(5) 1_545 .
O19 Cd4 O13 103.02(8) 1_554 .
O19 Cd4 O17 147.40(8) 1_554 1_545
O13 Cd4 O17 98.37(8) . 1_545
O19 Cd4 O2W 92.35(8) 1_554 .
O13 Cd4 O2W 104.46(8) . .
O17 Cd4 O2W 105.86(9) 1_545 .
O19 Cd4 O16 102.14(7) 1_554 1_545
O13 Cd4 O16 98.68(7) . 1_545
O17 Cd4 O16 49.94(7) 1_545 1_545
O2W Cd4 O16 149.13(8) . 1_545
Cd2 Cl1 Cd3 129.53(3) . .
C37 N1 C38 116.78(19) . .
C37 N1 C39 117.0(2) . .
C38 N1 C39 126.1(2) . .
C36 N2 C34 123.59(19) . .
C36 N2 C35 117.37(18) . .
C34 N2 C35 118.52(17) . .
C1 O1 Cd2 131.70(14) . 1_564
C1 O2 Cd1 142.23(15) . 1_564
C5 O3 C8 118.81(19) . .
C19 O4 C16 117.19(18) . .
C25 O5 Cd2 127.59(14) . 1_554
C25 O6 Cd1 145.05(15) . 1_554
C27 O7 C26 116.15(19) . .
C33 O8 Cd2 92.67(14) . .
C33 O9 Cd1 142.59(15) . .
C33 O9 Cd2 89.45(14) . .
Cd1 O9 Cd2 104.07(9) . .
C36 O10 Cd3 120.37(14) . .
C37 O11 Cd3 126.07(16) . .
C40 O12 Cd3 150.76(16) . .
C40 O13 Cd4 122.15(14) . .
C44 O14 C47 116.49(17) . .
C58 O15 C57 115.6(2) . .
C64 O16 Cd3 153.9(2) . 1_565
C64 O16 Cd4 86.47(19) . 1_565
Cd3 O16 Cd4 96.65(7) 1_565 1_565
C64 O17 Cd4 105.6(2) . 1_565
C66 O18 C65 118.9(2) . .
C72 O19 Cd4 130.0(2) . 1_556
C72 O20 Cd3 140.0(2) . 1_556

loop_
_geom_bond_atom_site_label_1
_geom_bond_atom_site_label_2
_geom_bond_distance
_geom_bond_site_symmetry_2
C1 O2 1.217(3) .
C1 O1 1.274(3) .
C1 C2 1.507(4) .
C2 C7 1.393(5) .
C2 C3 1.412(5) .
C3 C4 1.385(4) .
C3 H3 0.9300 .
C4 C5 1.397(4) .
C4 H4 0.9300 .
C5 O3 1.383(3) .
C5 C6 1.390(5) .
C6 C7 1.397(4) .
C6 H6 0.9300 .
C7 H7 0.9300 .
C8 O3 1.413(3) .
C8 C9 1.522(4) .
C8 H8A 0.9700 .
C8 H8B 0.9700 .
C9 C14 1.372(4) .
C9 C10 1.395(4) .
C10 C11 1.410(4) .
C10 C17 1.532(4) .
C11 C12 1.408(4) .
C11 C26 1.521(4) .
C12 C13 1.387(4) .
C12 C18 1.531(4) .
C13 C14 1.446(4) .
C13 C16 1.530(4) .
C14 C15 1.546(4) .
C15 H15B 0.9600 .
C15 H15C 0.9600 .
C15 H15A 0.9600 .
C16 O4 1.413(3) .
C16 H16A 0.9700 .
C16 H16B 0.9700 .
C17 H17A 0.9600 .
C17 H17B 0.9600 .
C17 H17C 0.9600 .
C18 H18A 0.9600 .
C18 H18B 0.9600 .
C18 H18C 0.9600 .
C19 O4 1.365(3) .
C19 C24 1.383(4) .
C19 C20 1.392(4) .
C20 C21 1.401(4) .
C20 H20 0.9300 .
C21 C22 1.392(4) .
C21 H21 0.9300 .
C22 C23 1.393(4) .
C22 C25 1.494(4) .
C23 C24 1.378(4) .
C23 H23 0.9300 .
C24 H24 0.9300 .
C25 O5 1.232(3) .
C25 O6 1.234(3) .
C26 O7 1.428(3) .
C26 H26A 0.9700 .
C26 H26B 0.9700 .
C27 O7 1.373(3) .
C27 C32 1.390(4) .
C27 C28 1.433(4) .
C28 C29 1.383(5) .
C28 H28 0.9300 .
C29 C30 1.388(4) .
C29 H29 0.9300 .
C30 C31 1.405(4) .
C30 C33 1.503(4) .
C31 C32 1.413(5) .
C31 H31 0.9300 .
C32 H32 0.9300 .
C33 O8 1.244(3) .
C33 O9 1.275(3) .
C33 Cd2 2.699(3) .
C34 N2 1.427(3) .
C34 H34A 0.9600 .
C34 H34B 0.9600 .
C34 H34C 0.9600 .
C35 N2 1.498(3) .
C35 H35A 0.9600 .
C35 H35B 0.9600 .
C35 H35C 0.9600 .
C36 O10 1.238(3) .
C36 N2 1.342(3) .
C36 H36 0.9300 .
C37 O11 1.172(3) .
C37 N1 1.348(3) .
C37 H37 0.9300 .
C38 N1 1.357(3) .
C38 H38A 0.9600 .
C38 H38B 0.9600 .
C38 H38C 0.9600 .
C39 N1 1.412(3) .
C39 H39A 0.9600 .
C39 H39B 0.9600 .
C39 H39C 0.9600 .
C40 O12 1.218(3) .
C40 O13 1.246(3) .
C40 C41 1.501(4) .
C41 C42 1.347(4) .
C41 C46 1.456(5) .
C42 C43 1.355(4) .
C42 H42 0.9300 .
C43 C44 1.406(4) .
C43 H43 0.9300 .
C44 O14 1.374(3) .
C44 C45 1.410(4) .
C45 C46 1.338(5) .
C45 H45 0.9300 .
C46 H46 0.9300 .
C47 O14 1.461(3) .
C47 C48 1.479(4) .
C47 H47A 0.9700 .
C47 H47B 0.9700 .
C48 C49 1.415(5) .
C48 C53 1.428(3) .
C49 C50 1.375(5) .
C49 C55 1.528(3) .
C50 C51 1.418(3) .
C50 C57 1.596(3) .
C51 C52 1.383(4) .
C51 C56 1.541(4) .
C52 C53 1.392(4) .
C52 C65 1.459(5) .
C53 C54 1.530(4) .
C54 H54A 0.9600 .
C54 H54B 0.9600 .
C54 H54C 0.9600 .
C55 H55D 0.9600 .
C55 H55E 0.9600 .
C55 H55F 0.9600 .
C56 H56A 0.9600 .
C56 H56B 0.9600 .
C56 H56C 0.9600 .
C57 O15 1.429(4) .
C57 H57A 0.9700 .
C57 H57B 0.9700 .
C58 C59 1.301(5) .
C58 C63 1.329(5) .
C58 O15 1.408(4) .
C59 C60 1.374(4) .
C59 H59 0.9300 .
C60 C61 1.329(5) .
C60 H60 0.9300 .
C61 C62 1.320(4) .
C61 C64 1.488(4) .
C62 C63 1.344(4) .
C62 O14W 1.805(6) 2_676
C62 H62 0.9300 .
C63 H63 0.9300 .
C64 O16 1.196(4) .
C64 O17 1.212(4) .
C65 O18 1.441(4) .
C65 H65A 0.9700 .
C65 H65B 0.9700 .
C66 C67 1.354(4) .
C66 O18 1.364(4) .
C66 C71 1.407(4) .
C67 C68 1.430(4) .
C67 H67 0.9300 .
C68 C69 1.388(4) .
C68 H68 0.9300 .
C69 C70 1.368(4) .
C69 C72 1.488(4) .
C70 C71 1.401(4) .
C70 H70 0.9300 .
C71 H71 0.9300 .
C72 O20 1.218(4) .
C72 O19 1.236(4) .
Cd1 O6 2.269(2) 2_765
Cd1 O6 2.269(2) 1_556
Cd1 O2 2.283(2) 2_775
Cd1 O2 2.283(2) 1_546
Cd1 O9 2.298(2) .
Cd1 O9 2.298(2) 2_766
Cd2 O1 2.162(2) 1_546
Cd2 O5 2.176(2) 1_556
Cd2 O8 2.337(2) .
Cd2 O1W 2.3889(19) .
Cd2 O9 2.390(2) .
Cd2 Cl1 2.5313(8) .
Cd3 O12 2.210(2) .
Cd3 O20 2.265(2) 1_554
Cd3 O11 2.267(2) .
Cd3 O10 2.286(2) .
Cd3 O16 2.321(2) 1_545
Cd3 Cl1 2.5811(7) .
Cd4 O19 2.128(2) 1_554
Cd4 O13 2.165(2) .
Cd4 O17 2.214(2) 1_545
Cd4 O2W 2.247(2) .
Cd4 O16 2.601(2) 1_545
O1 Cd2 2.162(2) 1_564
O2 Cd1 2.283(2) 1_564
O5 Cd2 2.176(2) 1_554
O6 Cd1 2.269(2) 1_554
O16 Cd3 2.321(2) 1_565
O16 Cd4 2.601(2) 1_565
O17 Cd4 2.214(2) 1_565
O19 Cd4 2.128(2) 1_556
O20 Cd3 2.265(2) 1_556
O14W C62 1.805(6) 2_676

loop_
_geom_torsion_atom_site_label_1
_geom_torsion_atom_site_label_2
_geom_torsion_atom_site_label_3
_geom_torsion_atom_site_label_4
_geom_torsion
_geom_torsion_site_symmetry_1
_geom_torsion_site_symmetry_4
O2 C1 C2 C7 12.9(5) . .
O1 C1 C2 C7 -166.1(3) . .
O2 C1 C2 C3 -161.8(3) . .
O1 C1 C2 C3 19.2(5) . .
C7 C2 C3 C4 1.0(6) . .
C1 C2 C3 C4 175.7(3) . .
C2 C3 C4 C5 0.1(6) . .
C3 C4 C5 O3 -178.1(3) . .
C3 C4 C5 C6 -1.2(6) . .
O3 C5 C6 C7 177.7(3) . .
C4 C5 C6 C7 1.2(6) . .
C3 C2 C7 C6 -1.0(5) . .
C1 C2 C7 C6 -175.8(3) . .
C5 C6 C7 C2 -0.1(6) . .
O3 C8 C9 C14 93.4(3) . .
O3 C8 C9 C10 -86.5(3) . .
C14 C9 C10 C11 -0.8(5) . .
C8 C9 C10 C11 179.0(3) . .
C14 C9 C10 C17 178.6(3) . .
C8 C9 C10 C17 -1.6(5) . .
C9 C10 C11 C12 4.4(5) . .
C17 C10 C11 C12 -175.0(3) . .
C9 C10 C11 C26 -169.5(3) . .
C17 C10 C11 C26 11.1(4) . .
C10 C11 C12 C13 -3.6(5) . .
C26 C11 C12 C13 170.4(3) . .
C10 C11 C12 C18 175.3(3) . .
C26 C11 C12 C18 -10.7(4) . .
C11 C12 C13 C14 -0.7(5) . .
C18 C12 C13 C14 -179.6(3) . .
C11 C12 C13 C16 178.8(3) . .
C18 C12 C13 C16 -0.1(5) . .
C10 C9 C14 C13 -3.4(5) . .
C8 C9 C14 C13 176.8(3) . .
C10 C9 C14 C15 176.1(3) . .
C8 C9 C14 C15 -3.7(4) . .
C12 C13 C14 C9 4.2(5) . .
C16 C13 C14 C9 -175.3(3) . .
C12 C13 C14 C15 -175.3(3) . .
C16 C13 C14 C15 5.2(4) . .
C12 C13 C16 O4 93.6(3) . .
C14 C13 C16 O4 -86.9(3) . .
O4 C19 C20 C21 177.8(3) . .
C24 C19 C20 C21 0.8(5) . .
C19 C20 C21 C22 -0.4(5) . .
C20 C21 C22 C23 -1.1(5) . .
C20 C21 C22 C25 177.3(3) . .
C21 C22 C23 C24 2.2(5) . .
C25 C22 C23 C24 -176.3(3) . .
C22 C23 C24 C19 -1.8(5) . .
O4 C19 C24 C23 -176.5(3) . .
C20 C19 C24 C23 0.3(5) . .
C21 C22 C25 O5 -9.7(5) . .
C23 C22 C25 O5 168.8(3) . .
C21 C22 C25 O6 168.9(3) . .
C23 C22 C25 O6 -12.7(5) . .
C12 C11 C26 O7 87.4(3) . .
C10 C11 C26 O7 -98.5(3) . .
O7 C27 C28 C29 -179.8(3) . .
C32 C27 C28 C29 -0.3(5) . .
C27 C28 C29 C30 -1.6(5) . .
C28 C29 C30 C31 2.3(5) . .
C28 C29 C30 C33 -178.6(3) . .
C29 C30 C31 C32 -1.1(5) . .
C33 C30 C31 C32 179.7(3) . .
O7 C27 C32 C31 -179.1(3) . .
C28 C27 C32 C31 1.5(5) . .
C30 C31 C32 C27 -0.7(5) . .
C29 C30 C33 O8 3.2(5) . .
C31 C30 C33 O8 -177.7(3) . .
C29 C30 C33 O9 179.2(3) . .
C31 C30 C33 O9 -1.7(5) . .
C29 C30 C33 Cd2 81.1(18) . .
C31 C30 C33 Cd2 -99.8(18) . .
O12 C40 C41 C42 171.7(3) . .
O13 C40 C41 C42 -8.2(4) . .
O12 C40 C41 C46 -5.0(4) . .
O13 C40 C41 C46 175.1(3) . .
C46 C41 C42 C43 0.6(5) . .
C40 C41 C42 C43 -176.1(3) . .
C41 C42 C43 C44 -3.6(5) . .
C42 C43 C44 O14 -177.7(3) . .
C42 C43 C44 C45 4.6(5) . .
O14 C44 C45 C46 -179.8(3) . .
C43 C44 C45 C46 -2.4(5) . .
C44 C45 C46 C41 -0.6(5) . .
C42 C41 C46 C45 1.6(5) . .
C40 C41 C46 C45 178.4(3) . .
O14 C47 C48 C49 -91.7(3) . .
O14 C47 C48 C53 86.6(3) . .
C53 C48 C49 C50 7.3(4) . .
C47 C48 C49 C50 -174.4(3) . .
C53 C48 C49 C55 -172.8(2) . .
C47 C48 C49 C55 5.5(4) . .
C48 C49 C50 C51 -4.8(4) . .
C55 C49 C50 C51 175.3(2) . .
C48 C49 C50 C57 178.5(2) . .
C55 C49 C50 C57 -1.4(4) . .
C49 C50 C51 C52 -0.6(3) . .
C57 C50 C51 C52 175.9(2) . .
C49 C50 C51 C56 -179.1(2) . .
C57 C50 C51 C56 -2.7(3) . .
C50 C51 C52 C53 3.4(4) . .
C56 C51 C52 C53 -178.0(3) . .
C50 C51 C52 C65 -177.2(2) . .
C56 C51 C52 C65 1.3(5) . .
C51 C52 C53 C48 -0.9(4) . .
C65 C52 C53 C48 179.8(2) . .
C51 C52 C53 C54 177.4(3) . .
C65 C52 C53 C54 -2.0(4) . .
C49 C48 C53 C52 -4.5(3) . .
C47 C48 C53 C52 177.2(2) . .
C49 C48 C53 C54 177.3(2) . .
C47 C48 C53 C54 -1.0(3) . .
C49 C50 C57 O15 96.2(3) . .
C51 C50 C57 O15 -80.4(3) . .
C63 C58 C59 C60 -5.3(6) . .
O15 C58 C59 C60 176.9(4) . .
C58 C59 C60 C61 -6.3(6) . .
C59 C60 C61 C62 11.3(6) . .
C59 C60 C61 C64 -179.1(3) . .
C60 C61 C62 C63 -5.8(7) . .
C64 C61 C62 C63 -175.6(4) . .
C60 C61 C62 O14W -99.4(4) . 2_676
C64 C61 C62 O14W 90.8(4) . 2_676
C59 C58 C63 C62 10.8(7) . .
O15 C58 C63 C62 -171.1(4) . .
C61 C62 C63 C58 -5.4(7) . .
O14W C62 C63 C58 75.8(5) 2_676 .
C62 C61 C64 O16 -171.1(4) . .
C60 C61 C64 O16 20.0(6) . .
C62 C61 C64 O17 6.9(6) . .
C60 C61 C64 O17 -162.0(4) . .
C51 C52 C65 O18 -93.5(3) . .
C53 C52 C65 O18 85.9(4) . .
O18 C66 C67 C68 178.6(3) . .
C71 C66 C67 C68 1.9(5) . .
C66 C67 C68 C69 -1.1(5) . .
C67 C68 C69 C70 0.9(5) . .
C67 C68 C69 C72 -176.9(3) . .
C68 C69 C70 C71 -1.5(5) . .
C72 C69 C70 C71 176.2(3) . .
C69 C70 C71 C66 2.2(5) . .
C67 C66 C71 C70 -2.4(5) . .
O18 C66 C71 C70 -179.4(3) . .
C70 C69 C72 O20 0.4(4) . .
C68 C69 C72 O20 178.1(3) . .
C70 C69 C72 O19 177.5(3) . .
C68 C69 C72 O19 -4.8(4) . .
O8 C33 Cd2 O1 166.86(14) . 1_546
O9 C33 Cd2 O1 -16.80(18) . 1_546
C30 C33 Cd2 O1 85.0(18) . 1_546
O8 C33 Cd2 O5 -85.00(14) . 1_556
O9 C33 Cd2 O5 91.35(13) . 1_556
C30 C33 Cd2 O5 -166.8(18) . 1_556
O9 C33 Cd2 O8 176.3(3) . .
C30 C33 Cd2 O8 -81.8(18) . .
O8 C33 Cd2 O1W 95.00(14) . .
O9 C33 Cd2 O1W -88.66(13) . .
C30 C33 Cd2 O1W 13.2(18) . .
O8 C33 Cd2 O9 -176.3(3) . .
C30 C33 Cd2 O9 101.8(18) . .
O8 C33 Cd2 Cl1 17.47(18) . .
O9 C33 Cd2 Cl1 -166.19(12) . .
C30 C33 Cd2 Cl1 -64.4(18) . .
O1 Cd2 Cl1 Cd3 117.29(7) 1_546 .
O5 Cd2 Cl1 Cd3 18.51(7) 1_556 .
O8 Cd2 Cl1 Cd3 -79.32(7) . .
O1W Cd2 Cl1 Cd3 -163.72(6) . .
O9 Cd2 Cl1 Cd3 -101.73(13) . .
C33 Cd2 Cl1 Cd3 -87.38(8) . .
O12 Cd3 Cl1 Cd2 -102.6(5) . .
O20 Cd3 Cl1 Cd2 98.37(6) 1_554 .
O11 Cd3 Cl1 Cd2 -75.39(7) . .
O10 Cd3 Cl1 Cd2 17.53(7) . .
O16 Cd3 Cl1 Cd2 -168.82(6) 1_545 .
O11 C37 N1 C38 0.0(4) . .
O11 C37 N1 C39 -175.2(3) . .
O10 C36 N2 C34 -176.3(2) . .
O10 C36 N2 C35 -4.7(4) . .
O2 C1 O1 Cd2 4.4(4) . 1_564
C2 C1 O1 Cd2 -176.60(18) . 1_564
O1 C1 O2 Cd1 10.0(5) . 1_564
C2 C1 O2 Cd1 -168.88(18) . 1_564
C6 C5 O3 C8 -5.0(5) . .
C4 C5 O3 C8 171.7(3) . .
C9 C8 O3 C5 -159.9(2) . .
C24 C19 O4 C16 -6.8(4) . .
C20 C19 O4 C16 176.3(3) . .
C13 C16 O4 C19 178.7(2) . .
O6 C25 O5 Cd2 19.9(4) . 1_554
C22 C25 O5 Cd2 -161.64(18) . 1_554
O5 C25 O6 Cd1 -10.4(5) . 1_554
C22 C25 O6 Cd1 171.16(19) . 1_554
C32 C27 O7 C26 165.0(3) . .
C28 C27 O7 C26 -15.5(4) . .
C11 C26 O7 C27 172.2(2) . .
O9 C33 O8 Cd2 -3.8(3) . .
C30 C33 O8 Cd2 172.0(3) . .
O1 Cd2 O8 C33 -23.5(3) 1_546 .
O5 Cd2 O8 C33 99.31(15) 1_556 .
O1W Cd2 O8 C33 -81.99(15) . .
O9 Cd2 O8 C33 2.09(15) . .
Cl1 Cd2 O8 C33 -165.76(15) . .
O8 C33 O9 Cd1 -109.1(3) . .
C30 C33 O9 Cd1 75.1(4) . .
Cd2 C33 O9 Cd1 -112.8(3) . .
O8 C33 O9 Cd2 3.7(3) . .
C30 C33 O9 Cd2 -172.1(3) . .
O6 Cd1 O9 C33 -112.4(2) 2_765 .
O6 Cd1 O9 C33 67.6(2) 1_556 .
O2 Cd1 O9 C33 -22.5(2) 2_775 .
O2 Cd1 O9 C33 157.5(2) 1_546 .
O9 Cd1 O9 C33 119(100) 2_766 .
O6 Cd1 O9 Cd2 139.40(9) 2_765 .
O6 Cd1 O9 Cd2 -40.60(9) 1_556 .
O2 Cd1 O9 Cd2 -130.61(9) 2_775 .
O2 Cd1 O9 Cd2 49.39(9) 1_546 .
O9 Cd1 O9 Cd2 11(100) 2_766 .
O1 Cd2 O9 C33 166.41(15) 1_546 .
O5 Cd2 O9 C33 -93.86(15) 1_556 .
O8 Cd2 O9 C33 -2.04(15) . .
O1W Cd2 O9 C33 87.49(15) . .
Cl1 Cd2 O9 C33 25.1(2) . .
O1 Cd2 O9 Cd1 -48.86(9) 1_546 .
O5 Cd2 O9 Cd1 50.88(9) 1_556 .
O8 Cd2 O9 Cd1 142.70(13) . .
O1W Cd2 O9 Cd1 -127.77(9) . .
Cl1 Cd2 O9 Cd1 169.79(6) . .
C33 Cd2 O9 Cd1 144.74(17) . .
N2 C36 O10 Cd3 157.24(18) . .
O12 Cd3 O10 C36 -148.99(17) . .
O20 Cd3 O10 C36 -48.04(17) 1_554 .
O11 Cd3 O10 C36 123.66(17) . .
O16 Cd3 O10 C36 -103.2(4) 1_545 .
Cl1 Cd3 O10 C36 36.70(17) . .
N1 C37 O11 Cd3 169.66(17) . .
O12 Cd3 O11 C37 -159.5(2) . .
O20 Cd3 O11 C37 -16.1(6) 1_554 .
O10 Cd3 O11 C37 -73.1(2) . .
O16 Cd3 O11 C37 114.1(2) 1_545 .
Cl1 Cd3 O11 C37 23.5(2) . .
O13 C40 O12 Cd3 -18.3(6) . .
C41 C40 O12 Cd3 161.9(2) . .
O20 Cd3 O12 C40 61.5(3) 1_554 .
O11 Cd3 O12 C40 -124.4(3) . .
O10 Cd3 O12 C40 142.1(3) . .
O16 Cd3 O12 C40 -30.8(3) 1_545 .
Cl1 Cd3 O12 C40 -97.2(6) . .
O12 C40 O13 Cd4 16.6(4) . .
C41 C40 O13 Cd4 -163.50(17) . .
O19 Cd4 O13 C40 -80.51(17) 1_554 .
O17 Cd4 O13 C40 74.73(17) 1_545 .
O2W Cd4 O13 C40 -176.42(17) . .
O16 Cd4 O13 C40 24.19(17) 1_545 .
C43 C44 O14 C47 -175.0(3) . .
C45 C44 O14 C47 2.6(4) . .
C48 C47 O14 C44 175.2(2) . .
C59 C58 O15 C57 5.4(6) . .
C63 C58 O15 C57 -172.5(4) . .
C50 C57 O15 C58 -163.8(3) . .
O17 C64 O16 Cd3 96.8(5) . 1_565
C61 C64 O16 Cd3 -85.2(5) . 1_565
O17 C64 O16 Cd4 -1.2(3) . 1_565
C61 C64 O16 Cd4 176.8(3) . 1_565
O16 C64 O17 Cd4 1.4(4) . 1_565
C61 C64 O17 Cd4 -176.6(3) . 1_565
C67 C66 O18 C65 -0.5(5) . .
C71 C66 O18 C65 176.5(3) . .
C52 C65 O18 C66 178.0(3) . .
O20 C72 O19 Cd4 -11.3(5) . 1_556
C69 C72 O19 Cd4 171.90(18) . 1_556
O19 C72 O20 Cd3 -11.0(6) . 1_556
C69 C72 O20 Cd3 165.8(2) . 1_556
